data_7058814
loop_
_publ_author_name
'Han, Young-Sung'
'Jung, Kang-Yeoun'
'Kim, Yong-Joo'
'Baeck, Kyoung Koo'
'Lee, Gang Min'
'Lee, Soon W.'

_publ_section_title
;
 Reactivities of zero-valent group 10 complexes toward organic
 isocyanates: synthesis of metallacycles containing dimeric isocyanate
 units, isocyanate cyclotrimerization, and computational chemistry
;
_journal_issue 39
_journal_name_full 'New Journal of Chemistry'
_journal_page_first 15614
_journal_paper_doi 10.1039/C9NJ03332G
_journal_volume 43
_journal_year 2019
_chemical_absolute_configuration unk
_chemical_formula_moiety 'C36 H46 N2 O2 P2 Pt'
_chemical_formula_sum 'C36 H46 N2 O2 P2 Pt'
_chemical_formula_weight 795.78
_space_group_crystal_system orthorhombic
_space_group_IT_number 19
_space_group_name_Hall 'P 2ac 2ab'
_space_group_name_H-M_alt 'P 21 21 21'
_symmetry_space_group_name_Hall 'P 2ac 2ab'
_symmetry_space_group_name_H-M 'P 21 21 21'
_atom_sites_solution_hydrogens geom
_audit_creation_method SHELXL-2018/1
_audit_update_record
;
2019-09-04 deposited with the CCDC.    2019-09-09 downloaded from the CCDC.
;
_cell_angle_alpha 90
_cell_angle_beta 90
_cell_angle_gamma 90
_cell_formula_units_Z 4
_cell_length_a 8.6581(9)
_cell_length_b 17.404(2)
_cell_length_c 22.735(3)
_cell_measurement_reflns_used 9877
_cell_measurement_temperature 223(2)
_cell_measurement_theta_max 27.00
_cell_measurement_theta_min 2.34
_cell_volume 3425.8(7)
_computing_cell_refinement 'Bruker SAINT'
_computing_data_collection 'Bruker APEX2'
_computing_data_reduction 'Bruker SAINT'
_computing_molecular_graphics 'Bruker SHELXTL'
_computing_publication_material 'Bruker SHELXTL'
_computing_structure_refinement 'SHELXL-2018/1 (Sheldrick, 2018)'
_computing_structure_solution 'SHELXL-2018/1 (Sheldrick, 2018)'
_diffrn_ambient_temperature 223(2)
_diffrn_measured_fraction_theta_full 0.999
_diffrn_measured_fraction_theta_max 0.999
_diffrn_measurement_device_type 'PHOTON 100 CMOS'
_diffrn_measurement_method '\f and \w scans'
_diffrn_radiation_monochromator graphite
_diffrn_radiation_source 'sealed tube'
_diffrn_radiation_type MoK\a
_diffrn_radiation_wavelength 0.71073
_diffrn_reflns_av_R_equivalents 0.1161
_diffrn_reflns_av_unetI/netI 0.0472
_diffrn_reflns_Laue_measured_fraction_full 0.999
_diffrn_reflns_Laue_measured_fraction_max 0.999
_diffrn_reflns_limit_h_max 11
_diffrn_reflns_limit_h_min -11
_diffrn_reflns_limit_k_max 23
_diffrn_reflns_limit_k_min -23
_diffrn_reflns_limit_l_max 30
_diffrn_reflns_limit_l_min -30
_diffrn_reflns_number 115527
_diffrn_reflns_point_group_measured_fraction_full 0.999
_diffrn_reflns_point_group_measured_fraction_max 0.998
_diffrn_reflns_theta_full 25.242
_diffrn_reflns_theta_max 28.284
_diffrn_reflns_theta_min 2.140
_exptl_absorpt_coefficient_mu 4.223
_exptl_absorpt_correction_T_max 0.7457
_exptl_absorpt_correction_T_min 0.5833
_exptl_absorpt_correction_type multi-scan
_exptl_absorpt_process_details '(SADABS; Sheldrick, 1996)'
_exptl_crystal_colour colourless
_exptl_crystal_density_diffrn 1.543
_exptl_crystal_description Needle
_exptl_crystal_F_000 1600
_exptl_crystal_size_max 0.160
_exptl_crystal_size_mid 0.090
_exptl_crystal_size_min 0.040
_refine_diff_density_max 0.881
_refine_diff_density_min -0.503
_refine_diff_density_rms 0.096
_refine_ls_abs_structure_details
;
 Flack x determined using 2666 quotients [(I+)-(I-)]/[(I+)+(I-)]
 (Parsons, Flack and Wagner, Acta Cryst. B69 (2013) 249-259).
;
_refine_ls_abs_structure_Flack -0.004(4)
_refine_ls_extinction_method none
_refine_ls_goodness_of_fit_ref 1.051
_refine_ls_hydrogen_treatment constr
_refine_ls_matrix_type full
_refine_ls_number_parameters 430
_refine_ls_number_reflns 8492
_refine_ls_number_restraints 0
_refine_ls_restrained_S_all 1.051
_refine_ls_R_factor_all 0.0530
_refine_ls_R_factor_gt 0.0334
_refine_ls_shift/su_max 0.001
_refine_ls_shift/su_mean 0.000
_refine_ls_structure_factor_coef Fsqd
_refine_ls_weighting_details 'w=1/[\s^2^(Fo^2^)+(0.0218P)^2^+0.8723P] where P=(Fo^2^+2Fc^2^)/3'
_refine_ls_weighting_scheme calc
_refine_ls_wR_factor_gt 0.0527
_refine_ls_wR_factor_ref 0.0575
_reflns_Friedel_coverage 0.787
_reflns_Friedel_fraction_full 0.997
_reflns_Friedel_fraction_max 0.997
_reflns_number_gt 7028
_reflns_number_total 8492
_reflns_threshold_expression 'I > 2\s(I)'
_cod_data_source_file c9nj03332g2.cif
_cod_data_source_block HYS155
_cod_depositor_comments
;
The following automatic conversions were performed:

'_exptl_absorpt_correction_type' value 'Multi-scan' changed to
'multi-scan' according to
/home/data/users/saulius/crontab/automatic-downloads/rss-feeds/RSC/lib/dictionaries/cif_core.dic
dictionary named 'cif_core.dic' version 2.4.2 from 2011-04-26.

Automatic conversion script
Id: cif_fix_values 4973 2017-02-22 13:04:09Z antanas 

 Adding full bibliography for 7058812--7058816.cif.
;
_cod_database_code 7058814
_shelx_shelxl_version_number 2018/1
_shelx_space_group_comment
;
The symmetry employed for this shelxl refinement is uniquely defined
by the following loop, which should always be used as a source of
symmetry information in preference to the above space-group names.
They are only intended as comments.
;
_shelx_estimated_absorpt_t_min 0.551
_shelx_estimated_absorpt_t_max 0.849

loop_
_space_group_symop_operation_xyz
'x, y, z'
'-x+1/2, -y, z+1/2'
'-x, y+1/2, -z+1/2'
'x+1/2, -y+1/2, -z'

loop_
_atom_site_label
_atom_site_type_symbol
_atom_site_fract_x
_atom_site_fract_y
_atom_site_fract_z
_atom_site_U_iso_or_equiv
_atom_site_adp_type
_atom_site_occupancy
_atom_site_site_symmetry_order
_atom_site_calc_flag
_atom_site_refinement_flags_posn
_atom_site_refinement_flags_adp
_atom_site_refinement_flags_occupancy
_atom_site_disorder_assembly
_atom_site_disorder_group
Pt1 Pt 0.23230(2) 0.30191(2) 0.76522(2) 0.03551(7) Uani 1 1 d . . . . .
P1 P 0.1658(2) 0.23067(10) 0.84842(8) 0.0459(4) Uani 1 1 d . . . . .
P2 P 0.31394(17) 0.19011(10) 0.72829(7) 0.0458(4) Uani 1 1 d . . . . .
O1 O 0.0807(5) 0.5226(2) 0.7381(2) 0.0534(11) Uani 1 1 d . . . . .
O2 O 0.3786(5) 0.3405(3) 0.6509(2) 0.0562(13) Uani 1 1 d . . . . .
N1 N 0.1467(5) 0.4088(3) 0.7848(2) 0.0397(12) Uani 1 1 d . . . . .
N2 N 0.2175(6) 0.4306(3) 0.6885(2) 0.0412(11) Uani 1 1 d . . . . .
C1 C 0.2688(11) 0.2518(4) 0.9171(3) 0.077(2) Uani 1 1 d . . . . .
H1A H 0.246178 0.304873 0.928816 0.092 Uiso 1 1 calc R U . . .
H1B H 0.229585 0.217905 0.948127 0.092 Uiso 1 1 calc R U . . .
C2 C 0.4413(11) 0.2420(6) 0.9128(4) 0.104(3) Uani 1 1 d . . . . .
H2A H 0.488357 0.254075 0.950382 0.156 Uiso 1 1 calc R U . . .
H2B H 0.465073 0.189342 0.902215 0.156 Uiso 1 1 calc R U . . .
H2C H 0.481682 0.276393 0.882886 0.156 Uiso 1 1 calc R U . . .
C3 C -0.0339(10) 0.2287(5) 0.8727(5) 0.091(3) Uani 1 1 d . . . . .
H3A H -0.044365 0.190539 0.904121 0.109 Uiso 1 1 calc R U . . .
H3B H -0.060280 0.279015 0.889280 0.109 Uiso 1 1 calc R U . . .
C4 C -0.1392(12) 0.2112(7) 0.8280(6) 0.131(5) Uani 1 1 d . . . . .
H4A H -0.243100 0.211180 0.843942 0.197 Uiso 1 1 calc R U . . .
H4B H -0.131692 0.249498 0.797105 0.197 Uiso 1 1 calc R U . . .
H4C H -0.115760 0.160929 0.811961 0.197 Uiso 1 1 calc R U . . .
C5 C 0.2124(10) 0.1311(4) 0.8340(3) 0.061(2) Uani 1 1 d . . . . .
H5AA H 0.253428 0.108361 0.870249 0.073 Uiso 0.71(9) 1 calc R U P A 1
H5AB H 0.116612 0.103836 0.824394 0.073 Uiso 0.71(9) 1 calc R U P A 1
H5BC H 0.309889 0.118701 0.853785 0.073 Uiso 0.29(9) 1 calc R U P A 2
H5BD H 0.131838 0.098678 0.851407 0.073 Uiso 0.29(9) 1 calc R U P A 2
C6 C 0.324(2) 0.1176(8) 0.7867(6) 0.067(4) Uani 0.649(14) 1 d . . P B 1
H6A H 0.304261 0.066797 0.769571 0.080 Uiso 0.649(14) 1 calc R U P B 1
H6B H 0.428026 0.117226 0.803309 0.080 Uiso 0.649(14) 1 calc R U P B 1
C7 C 0.525(2) 0.1862(15) 0.7197(12) 0.138(10) Uani 0.649(14) 1 d . . P B 1
H7A H 0.548077 0.157902 0.755960 0.166 Uiso 0.649(14) 1 calc R U P B 1
H7B H 0.528545 0.146462 0.689199 0.166 Uiso 0.649(14) 1 calc R U P B 1
C8 C 0.6311(16) 0.2072(9) 0.7131(9) 0.113(7) Uani 0.649(14) 1 d . . P B 1
H8A H 0.705642 0.165672 0.714125 0.169 Uiso 0.649(14) 1 calc R U P B 1
H8B H 0.635143 0.232385 0.675070 0.169 Uiso 0.649(14) 1 calc R U P B 1
H8C H 0.655232 0.244152 0.743732 0.169 Uiso 0.649(14) 1 calc R U P B 1
C9 C 0.238(3) 0.1642(12) 0.6596(9) 0.117(8) Uani 0.649(14) 1 d . . P B 1
H9A H 0.319898 0.172720 0.630752 0.141 Uiso 0.649(14) 1 calc R U P B 1
H9B H 0.219874 0.108653 0.661024 0.141 Uiso 0.649(14) 1 calc R U P B 1
C6A C 0.227(3) 0.1115(9) 0.7712(11) 0.045(5) Uani 0.351(14) 1 d . . P B 2
H6C H 0.124578 0.099797 0.755296 0.054 Uiso 0.351(14) 1 calc R U P B 2
H6D H 0.291078 0.065368 0.767215 0.054 Uiso 0.351(14) 1 calc R U P B 2
C7A C 0.482(3) 0.1797(14) 0.6847(11) 0.055(7) Uani 0.351(14) 1 d . . P B 2
H7C H 0.446232 0.173841 0.644133 0.066 Uiso 0.351(14) 1 calc R U P B 2
H7D H 0.535591 0.229329 0.686462 0.066 Uiso 0.351(14) 1 calc R U P B 2
C8A C 0.594(3) 0.1256(14) 0.6922(11) 0.084(10) Uani 0.351(14) 1 d . . P B 2
H8D H 0.673347 0.132381 0.662602 0.126 Uiso 0.351(14) 1 calc R U P B 2
H8E H 0.638887 0.130920 0.731017 0.126 Uiso 0.351(14) 1 calc R U P B 2
H8F H 0.548592 0.074850 0.688245 0.126 Uiso 0.351(14) 1 calc R U P B 2
C9A C 0.154(3) 0.1444(16) 0.6805(10) 0.055(7) Uani 0.351(14) 1 d . . P B 2
H9C H 0.194673 0.098068 0.661429 0.066 Uiso 0.351(14) 1 calc R U P B 2
H9D H 0.067542 0.129116 0.705640 0.066 Uiso 0.351(14) 1 calc R U P B 2
C10 C 0.0988(11) 0.1982(6) 0.6352(4) 0.090(3) Uani 1 1 d . . . . .
H10A H 0.013441 0.190526 0.662241 0.135 Uiso 0.60(14) 1 calc R U P B 1
H10B H 0.075127 0.174017 0.597879 0.135 Uiso 0.60(14) 1 calc R U P B 1
H10C H 0.114959 0.252810 0.629282 0.135 Uiso 0.60(14) 1 calc R U P B 1
H10D H 0.025949 0.233884 0.652700 0.135 Uiso 0.40(14) 1 calc R U P B 2
H10E H 0.048298 0.169739 0.604011 0.135 Uiso 0.40(14) 1 calc R U P B 2
H10F H 0.185664 0.226487 0.619195 0.135 Uiso 0.40(14) 1 calc R U P B 2
C11 C 0.0764(7) 0.4332(4) 0.8405(3) 0.0460(16) Uani 1 1 d . . . . .
H11 H 0.110975 0.395228 0.870122 0.055 Uiso 1 1 calc R U . . .
C12 C 0.1391(8) 0.5118(4) 0.8619(3) 0.062(2) Uani 1 1 d . . . . .
H12A H 0.251057 0.510411 0.862606 0.093 Uiso 1 1 calc R U . . .
H12B H 0.100440 0.522218 0.901109 0.093 Uiso 1 1 calc R U . . .
H12C H 0.104917 0.551923 0.835274 0.093 Uiso 1 1 calc R U . . .
C13 C -0.1005(8) 0.4293(4) 0.8408(3) 0.0457(18) Uani 1 1 d . . . . .
C14 C -0.1828(7) 0.4175(4) 0.7893(3) 0.0440(16) Uani 1 1 d . . . . .
H14 H -0.129047 0.410945 0.753730 0.053 Uiso 1 1 calc R U . . .
C15 C -0.3438(7) 0.4152(4) 0.7892(3) 0.0495(17) Uani 1 1 d . . . . .
H15 H -0.396573 0.406392 0.753728 0.059 Uiso 1 1 calc R U . . .
C16 C -0.4259(8) 0.4253(4) 0.8396(3) 0.0468(18) Uani 1 1 d . . . . .
H16 H -0.534399 0.425665 0.838644 0.056 Uiso 1 1 calc R U . . .
C17 C -0.3480(8) 0.4352(4) 0.8925(3) 0.0487(18) Uani 1 1 d . . . . .
C18 C -0.4315(9) 0.4430(5) 0.9478(4) 0.063(2) Uani 1 1 d . . . . .
H18 H -0.540021 0.443819 0.947121 0.076 Uiso 1 1 calc R U . . .
C19 C -0.3582(11) 0.4490(5) 0.9996(4) 0.069(2) Uani 1 1 d . . . . .
H19 H -0.415019 0.455155 1.034494 0.083 Uiso 1 1 calc R U . . .
C20 C -0.1985(11) 0.4460(5) 1.0013(3) 0.070(2) Uani 1 1 d . . . . .
H20 H -0.148095 0.447992 1.037874 0.084 Uiso 1 1 calc R U . . .
C21 C -0.1109(9) 0.4402(5) 0.9504(3) 0.061(2) Uani 1 1 d . . . . .
H21 H -0.002516 0.439695 0.952810 0.073 Uiso 1 1 calc R U . . .
C22 C -0.1836(8) 0.4350(4) 0.8955(3) 0.0443(17) Uani 1 1 d . . . . .
C23 C 0.1424(6) 0.4583(3) 0.7399(3) 0.0425(14) Uani 1 1 d . . . . .
C24 C 0.2185(8) 0.4778(3) 0.6338(3) 0.0490(16) Uani 1 1 d . . . . .
H24 H 0.138791 0.517836 0.639728 0.059 Uiso 1 1 calc R U . . .
C25 C 0.3700(8) 0.5206(5) 0.6269(4) 0.076(2) Uani 1 1 d . . . . .
H25A H 0.387538 0.552500 0.661239 0.114 Uiso 1 1 calc R U . . .
H25B H 0.365670 0.552629 0.592067 0.114 Uiso 1 1 calc R U . . .
H25C H 0.453793 0.483891 0.623039 0.114 Uiso 1 1 calc R U . . .
C26 C 0.1656(7) 0.4315(3) 0.5811(3) 0.0441(15) Uani 1 1 d . . . . .
C27 C 0.2596(9) 0.4155(4) 0.5348(3) 0.0619(18) Uani 1 1 d . . . . .
H27 H 0.361229 0.434490 0.535298 0.074 Uiso 1 1 calc R U . . .
C28 C 0.2115(10) 0.3719(4) 0.4865(3) 0.069(2) Uani 1 1 d . . . . .
H28 H 0.280458 0.361820 0.455523 0.083 Uiso 1 1 calc R U . . .
C29 C 0.0662(10) 0.3444(5) 0.4844(3) 0.067(2) Uani 1 1 d . . . . .
H29 H 0.035133 0.314802 0.451882 0.081 Uiso 1 1 calc R U . . .
C30 C -0.0399(8) 0.3592(4) 0.5298(3) 0.0496(17) Uani 1 1 d . . . . .
C31 C -0.1927(9) 0.3321(4) 0.5277(3) 0.065(2) Uani 1 1 d . . . . .
H31 H -0.224730 0.302479 0.495360 0.078 Uiso 1 1 calc R U . . .
C32 C -0.2949(9) 0.3476(4) 0.5713(3) 0.067(2) Uani 1 1 d . . . . .
H32 H -0.396541 0.328828 0.569176 0.081 Uiso 1 1 calc R U . . .
C33 C -0.2477(8) 0.3918(4) 0.6195(3) 0.0535(15) Uani 1 1 d . . . . .
H33 H -0.318621 0.403085 0.649571 0.064 Uiso 1 1 calc R U . . .
C34 C -0.0997(7) 0.4187(4) 0.6234(3) 0.0425(15) Uani 1 1 d . . . . .
H34 H -0.070171 0.447867 0.656330 0.051 Uiso 1 1 calc R U . . .
C35 C 0.0096(7) 0.4034(4) 0.5787(3) 0.0403(14) Uani 1 1 d . . . . .
C36 C 0.2920(6) 0.3596(3) 0.6909(3) 0.0417(14) Uani 1 1 d . . . . .

loop_
_atom_site_aniso_label
_atom_site_aniso_U_11
_atom_site_aniso_U_22
_atom_site_aniso_U_33
_atom_site_aniso_U_23
_atom_site_aniso_U_13
_atom_site_aniso_U_12
Pt1 0.03124(9) 0.03505(11) 0.04023(11) 0.00096(11) -0.00497(10) -0.00119(10)
P1 0.0542(10) 0.0413(9) 0.0422(9) 0.0032(8) 0.0032(8) 0.0024(8)
P2 0.0483(7) 0.0433(9) 0.0459(9) 0.0011(9) 0.0023(7) 0.0082(7)
O1 0.062(2) 0.037(2) 0.061(3) -0.001(2) -0.009(2) 0.0042(19)
O2 0.042(2) 0.065(3) 0.061(3) 0.019(3) 0.019(2) 0.007(2)
N1 0.043(3) 0.035(3) 0.042(3) -0.002(2) -0.004(2) 0.000(2)
N2 0.035(3) 0.038(3) 0.050(3) 0.006(2) -0.005(2) -0.006(2)
C1 0.125(7) 0.057(5) 0.049(4) -0.001(3) -0.009(5) 0.021(6)
C2 0.113(8) 0.096(8) 0.103(8) 0.014(7) -0.050(6) -0.011(6)
C3 0.074(6) 0.068(6) 0.132(9) 0.020(6) 0.031(6) 0.009(5)
C4 0.081(7) 0.126(11) 0.188(13) 0.024(10) -0.003(8) -0.015(7)
C5 0.092(6) 0.043(4) 0.049(4) 0.005(3) 0.001(4) -0.002(4)
C6 0.087(10) 0.051(8) 0.064(9) 0.001(6) 0.010(8) 0.027(8)
C7 0.052(10) 0.22(2) 0.14(2) -0.04(2) 0.010(12) 0.028(13)
C8 0.047(7) 0.073(11) 0.22(2) -0.012(12) -0.001(10) 0.001(7)
C9 0.136(19) 0.104(15) 0.112(16) -0.054(12) -0.053(15) 0.044(15)
C6A 0.052(11) 0.015(7) 0.068(14) 0.002(9) 0.028(13) 0.004(9)
C7A 0.060(15) 0.058(16) 0.047(13) 0.012(11) 0.001(11) 0.027(11)
C8A 0.075(15) 0.08(2) 0.092(19) -0.026(15) 0.013(13) 0.057(14)
C9A 0.09(2) 0.054(14) 0.021(10) 0.000(9) 0.002(11) -0.024(13)
C10 0.110(7) 0.084(6) 0.076(6) 0.002(6) -0.041(5) -0.022(7)
C11 0.052(4) 0.043(4) 0.043(4) -0.008(3) -0.015(3) 0.008(3)
C12 0.061(4) 0.052(5) 0.072(5) -0.026(4) -0.020(4) 0.004(4)
C13 0.057(4) 0.036(4) 0.044(4) -0.002(3) -0.012(3) 0.005(3)
C14 0.053(4) 0.045(4) 0.034(3) -0.001(3) -0.006(3) -0.004(3)
C15 0.052(4) 0.052(4) 0.044(4) 0.005(4) -0.014(3) -0.005(3)
C16 0.045(4) 0.049(5) 0.047(4) 0.002(4) -0.004(3) 0.000(3)
C17 0.058(4) 0.037(4) 0.051(5) 0.001(3) 0.003(3) 0.005(3)
C18 0.073(5) 0.057(6) 0.060(6) -0.009(4) 0.013(4) 0.009(4)
C19 0.098(7) 0.067(6) 0.043(5) -0.015(4) 0.012(4) 0.017(5)
C20 0.114(8) 0.061(5) 0.035(4) -0.012(3) -0.013(4) 0.014(5)
C21 0.077(5) 0.062(6) 0.042(5) -0.011(4) -0.012(4) 0.017(4)
C22 0.064(4) 0.036(4) 0.034(4) -0.008(3) -0.002(3) 0.007(3)
C23 0.042(3) 0.034(3) 0.051(4) -0.005(3) -0.010(3) -0.006(3)
C24 0.046(4) 0.040(3) 0.061(4) 0.019(3) 0.006(4) -0.007(3)
C25 0.061(5) 0.069(6) 0.098(7) 0.022(5) -0.001(4) -0.024(4)
C26 0.047(3) 0.038(4) 0.047(4) 0.013(3) 0.011(3) 0.002(3)
C27 0.060(4) 0.057(4) 0.069(4) 0.022(4) 0.016(4) 0.000(4)
C28 0.084(6) 0.070(5) 0.054(4) 0.012(4) 0.027(4) 0.017(5)
C29 0.102(6) 0.058(5) 0.042(4) -0.001(4) 0.014(4) 0.002(5)
C30 0.067(4) 0.044(4) 0.037(4) 0.007(3) 0.005(3) 0.004(3)
C31 0.079(5) 0.063(5) 0.052(4) -0.004(4) -0.010(4) -0.012(4)
C32 0.058(4) 0.080(5) 0.063(5) 0.003(4) -0.007(4) -0.015(4)
C33 0.049(4) 0.066(4) 0.046(3) 0.003(3) 0.000(3) 0.000(4)
C34 0.044(4) 0.049(4) 0.035(3) 0.004(3) -0.002(3) 0.001(3)
C35 0.049(3) 0.037(4) 0.035(3) 0.010(3) 0.004(3) 0.004(3)
C36 0.030(3) 0.042(4) 0.053(4) 0.007(3) -0.008(3) -0.003(3)

loop_
_atom_type_symbol
_atom_type_description
_atom_type_scat_dispersion_real
_atom_type_scat_dispersion_imag
_atom_type_scat_source
C C 0.0033 0.0016 'International Tables Vol C Tables 4.2.6.8 and 6.1.1.4'
H H 0.0000 0.0000 'International Tables Vol C Tables 4.2.6.8 and 6.1.1.4'
N N 0.0061 0.0033 'International Tables Vol C Tables 4.2.6.8 and 6.1.1.4'
O O 0.0106 0.0060 'International Tables Vol C Tables 4.2.6.8 and 6.1.1.4'
P P 0.1023 0.0942 'International Tables Vol C Tables 4.2.6.8 and 6.1.1.4'
Pt Pt -1.7033 8.3905 'International Tables Vol C Tables 4.2.6.8 and 6.1.1.4'

loop_
_geom_angle_atom_site_label_1
_geom_angle_atom_site_label_2
_geom_angle_atom_site_label_3
_geom_angle
C36 Pt1 N1 79.9(2)
C36 Pt1 P2 92.15(18)
N1 Pt1 P2 170.33(14)
C36 Pt1 P1 177.52(18)
N1 Pt1 P1 102.51(15)
P2 Pt1 P1 85.41(6)
C5 P1 C3 104.4(4)
C5 P1 C1 103.8(4)
C3 P1 C1 102.0(5)
C5 P1 Pt1 107.9(2)
C3 P1 Pt1 119.4(3)
C1 P1 Pt1 117.6(3)
C9 P2 C6 119.0(11)
C7A P2 C6A 123.8(10)
C9 P2 C7 105.7(10)
C6 P2 C7 90.4(11)
C7A P2 C9A 103.5(11)
C6A P2 C9A 72.5(11)
C9 P2 Pt1 116.0(6)
C7A P2 Pt1 124.0(9)
C6 P2 Pt1 110.0(4)
C6A P2 Pt1 108.6(6)
C7 P2 Pt1 112.7(9)
C9A P2 Pt1 110.1(9)
C23 N1 C11 117.4(5)
C23 N1 Pt1 115.4(4)
C11 N1 Pt1 126.8(4)
C36 N2 C23 118.7(5)
C36 N2 C24 121.2(5)
C23 N2 C24 120.1(5)
C2 C1 P1 113.7(6)
C4 C3 P1 113.8(8)
C6 C5 P1 115.7(7)
C6A C5 P1 114.6(8)
C5 C6 P2 113.1(8)
C8 C7 P2 156(3)
C10 C9 P2 123.2(12)
C5 C6A P2 112.2(12)
C8A C7A P2 125.8(19)
C10 C9A P2 111.4(14)
N1 C11 C13 114.0(5)
N1 C11 C12 112.4(6)
C13 C11 C12 112.7(5)
C14 C13 C22 118.8(6)
C14 C13 C11 121.1(6)
C22 C13 C11 120.0(6)
C13 C14 C15 121.3(7)
C16 C15 C14 121.2(7)
C15 C16 C17 119.5(6)
C16 C17 C22 121.7(7)
C16 C17 C18 121.2(7)
C22 C17 C18 117.1(7)
C19 C18 C17 122.0(8)
C18 C19 C20 119.6(8)
C19 C20 C21 121.7(8)
C20 C21 C22 120.2(7)
C21 C22 C17 119.4(7)
C21 C22 C13 123.3(7)
C17 C22 C13 117.3(7)
O1 C23 N1 128.2(6)
O1 C23 N2 118.5(6)
N1 C23 N2 113.3(5)
N2 C24 C26 111.4(5)
N2 C24 C25 111.2(6)
C26 C24 C25 116.2(6)
C27 C26 C35 117.6(6)
C27 C26 C24 122.7(6)
C35 C26 C24 119.7(5)
C26 C27 C28 122.7(7)
C29 C28 C27 120.0(7)
C28 C29 C30 121.3(8)
C31 C30 C29 121.9(7)
C31 C30 C35 119.6(6)
C29 C30 C35 118.5(7)
C32 C31 C30 121.5(7)
C31 C32 C33 119.4(7)
C34 C33 C32 120.8(6)
C33 C34 C35 121.1(6)
C34 C35 C30 117.6(6)
C34 C35 C26 122.6(6)
C30 C35 C26 119.9(6)
O2 C36 N2 119.7(5)
O2 C36 Pt1 129.7(5)
N2 C36 Pt1 110.6(4)

loop_
_geom_bond_atom_site_label_1
_geom_bond_atom_site_label_2
_geom_bond_distance
Pt1 C36 2.033(6)
Pt1 N1 2.051(5)
Pt1 P2 2.2339(17)
Pt1 P1 2.3339(17)
P1 C5 1.810(7)
P1 C3 1.816(8)
P1 C1 1.836(7)
P2 C9 1.753(17)
P2 C7A 1.77(2)
P2 C6 1.834(13)
P2 C6A 1.841(18)
P2 C7 1.843(17)
P2 C9A 1.93(3)
O1 C23 1.240(7)
O2 C36 1.224(7)
N1 C23 1.337(8)
N1 C11 1.466(8)
N2 C36 1.394(7)
N2 C23 1.422(8)
N2 C24 1.490(7)
C1 C2 1.507(12)
C3 C4 1.398(14)
C5 C6 1.463(15)
C5 C6A 1.47(2)
C7 C8 1.00(2)
C9 C10 1.450(19)
C7A C8A 1.36(3)
C9A C10 1.47(3)
C11 C13 1.533(10)
C11 C12 1.550(9)
C13 C14 1.386(9)
C13 C22 1.440(10)
C14 C15 1.395(8)
C15 C16 1.359(10)
C16 C17 1.389(10)
C17 C22 1.425(9)
C17 C18 1.456(10)
C18 C19 1.342(11)
C19 C20 1.385(11)
C20 C21 1.386(11)
C21 C22 1.402(9)
C24 C26 1.514(9)
C24 C25 1.517(9)
C26 C27 1.360(9)
C26 C35 1.437(8)
C27 C28 1.398(10)
C28 C29 1.346(11)
C29 C30 1.406(10)
C30 C31 1.405(9)
C30 C35 1.419(9)
C31 C32 1.356(10)
C32 C33 1.400(9)
C33 C34 1.367(9)
C34 C35 1.413(8)
